data_4325879
loop_
_publ_author_name
'Qilong Zhu'
'Tianlu Sheng'
'Chunhong Tan'
'Shengmin Hu'
'Ruibiao Fu'
'Xintao Wu'

_publ_section_title
;
 Formation of Zn(II) and Cd(II) Coordination Polymers Assembled by
 Triazine-Based Polycarboxylate and in-Situ-Generated Pyridine-4-thiolate
 or Dipyridylsulfide Ligands: Observation of an Unusual Luminescence
 Thermochromism
;
_journal_name_full 'Inorganic Chemistry'
_journal_page_first 7618
_journal_page_last 7624
_journal_paper_doi 10.1021/ic200640g
_journal_volume 50
_journal_year 2011
_chemical_formula_sum 'C25 H32 N8 O18 S Zn3'
_chemical_formula_weight 960.76
_chemical_name_systematic
; 
 ? 
;
_space_group_IT_number 14
_symmetry_cell_setting monoclinic
_symmetry_space_group_name_Hall '-P 2ybc'
_symmetry_space_group_name_H-M 'P 1 21/c 1'
_atom_sites_solution_hydrogens geom
_atom_sites_solution_primary direct
_atom_sites_solution_secondary difmap
_audit_creation_method SHELXL-97
_cell_angle_alpha 90.00
_cell_angle_beta 92.285(3)
_cell_angle_gamma 90.00
_cell_formula_units_Z 4
_cell_length_a 10.4882(4)
_cell_length_b 19.2987(7)
_cell_length_c 18.1601(8)
_cell_measurement_reflns_used 8879
_cell_measurement_temperature 293(2)
_cell_measurement_theta_max 27.4835
_cell_measurement_theta_min 2.1105
_cell_volume 3672.8(3)
_computing_cell_refinement 'CrystalClear (Rigaku Inc., 2007)'
_computing_data_collection 'CrystalClear (Rigaku Inc., 2007)'
_computing_data_reduction 'CrystalClear (Rigaku Inc., 2007)'
_computing_structure_refinement 'SHELXL-97 (Sheldrick, 1997)'
_computing_structure_solution 'SHELXS-97 (Sheldrick, 1990)'
_diffrn_ambient_temperature 293(2)
_diffrn_measured_fraction_theta_full 0.998
_diffrn_measured_fraction_theta_max 0.998
_diffrn_radiation_monochromator graphite
_diffrn_radiation_source 'fine-focus sealed tube'
_diffrn_radiation_type MoK\a
_diffrn_radiation_wavelength 0.71073
_diffrn_reflns_av_R_equivalents 0.0387
_diffrn_reflns_av_sigmaI/netI 0.0379
_diffrn_reflns_limit_h_max 13
_diffrn_reflns_limit_h_min -13
_diffrn_reflns_limit_k_max 25
_diffrn_reflns_limit_k_min -25
_diffrn_reflns_limit_l_max 23
_diffrn_reflns_limit_l_min -23
_diffrn_reflns_number 28688
_diffrn_reflns_theta_full 27.49
_diffrn_reflns_theta_max 27.49
_diffrn_reflns_theta_min 2.11
_exptl_absorpt_coefficient_mu 2.087
_exptl_absorpt_correction_T_max 1.0000
_exptl_absorpt_correction_T_min 0.7000
_exptl_absorpt_correction_type multi-scan
_exptl_crystal_colour yellowish
_exptl_crystal_density_diffrn 1.737
_exptl_crystal_description Block
_exptl_crystal_F_000 1952
_exptl_crystal_size_max 0.2500
_exptl_crystal_size_mid 0.2200
_exptl_crystal_size_min 0.2100
_refine_diff_density_max 2.035
_refine_diff_density_min -0.738
_refine_diff_density_rms 0.137
_refine_ls_extinction_method none
_refine_ls_goodness_of_fit_ref 1.083
_refine_ls_hydrogen_treatment constr
_refine_ls_matrix_type full
_refine_ls_number_parameters 496
_refine_ls_number_reflns 8420
_refine_ls_number_restraints 6
_refine_ls_restrained_S_all 1.086
_refine_ls_R_factor_all 0.0703
_refine_ls_R_factor_gt 0.0631
_refine_ls_shift/su_max 0.024
_refine_ls_shift/su_mean 0.001
_refine_ls_structure_factor_coef Fsqd
_refine_ls_weighting_details 'calc w=1/[\s^2^(Fo^2^)+(0.1061P)^2^+8.5721P] where P=(Fo^2^+2Fc^2^)/3'
_refine_ls_weighting_scheme calc
_refine_ls_wR_factor_gt 0.1838
_refine_ls_wR_factor_ref 0.1943
_reflns_number_gt 7568
_reflns_number_total 8420
_reflns_threshold_expression >2sigma(I)
_cod_data_source_file ic200640g_si_004.cif
_cod_data_source_block a
_cod_database_code 4325879

loop_
_symmetry_equiv_pos_as_xyz
'x, y, z'
'-x, y+1/2, -z+1/2'
'-x, -y, -z'
'x, -y-1/2, z-1/2'

loop_
_atom_site_label
_atom_site_type_symbol
_atom_site_fract_x
_atom_site_fract_y
_atom_site_fract_z
_atom_site_U_iso_or_equiv
_atom_site_adp_type
_atom_site_occupancy
_atom_site_symmetry_multiplicity
_atom_site_calc_flag
_atom_site_refinement_flags
Zn1 Zn 0.47742(5) 0.03705(3) 0.87380(3) 0.02986(15) Uani 1 1 d .
Zn2 Zn -0.02358(5) 0.28091(3) 0.83282(3) 0.03891(17) Uani 1 1 d .
Zn3 Zn 0.13582(5) -0.07966(3) 1.00910(3) 0.03917(17) Uani 1 1 d .
S1 S 0.48473(16) 0.11486(11) 0.52716(8) 0.0656(5) Uani 1 1 d .
O5 O 0.1816(3) 0.01846(18) 1.0154(2) 0.0404(8) Uani 1 1 d .
N1 N 0.2480(3) 0.17057(19) 0.86690(19) 0.0284(7) Uani 1 1 d .
N6 N 0.4859(4) 0.31001(19) 0.7800(2) 0.0318(8) Uani 1 1 d .
C2 C 0.3607(4) 0.1886(2) 0.8981(2) 0.0256(8) Uani 1 1 d .
N2 N 0.3003(3) 0.24515(19) 0.76730(19) 0.0297(7) Uani 1 1 d .
N3 N 0.4449(3) 0.23343(18) 0.87234(19) 0.0283(7) Uani 1 1 d .
N7 N 0.4507(4) 0.0786(2) 0.7726(2) 0.0341(8) Uani 1 1 d .
C8 C 0.2927(4) 0.1211(2) 1.0026(2) 0.0308(9) Uani 1 1 d .
H8A H 0.2136 0.1465 0.9947 0.037 Uiso 1 1 calc R
H8B H 0.3149 0.1226 1.0550 0.037 Uiso 1 1 calc R
N5 N 0.3925(3) 0.15666(19) 0.96340(19) 0.0298(7) Uani 1 1 d .
C3 C 0.4079(4) 0.2616(2) 0.8067(2) 0.0265(8) Uani 1 1 d .
C1 C 0.2250(4) 0.2009(2) 0.8014(2) 0.0279(8) Uani 1 1 d .
O4 O 0.0178(4) 0.3171(2) 0.7343(2) 0.0529(10) Uani 1 1 d .
C9 C 0.2695(4) 0.0468(2) 0.9809(2) 0.0319(9) Uani 1 1 d .
C12 C 0.4701(5) 0.3367(2) 0.7054(2) 0.0341(9) Uani 1 1 d .
H12A H 0.4004 0.3121 0.6803 0.041 Uiso 1 1 calc R
H12B H 0.5470 0.3271 0.6793 0.041 Uiso 1 1 calc R
O3 O 0.0861(5) 0.3074(3) 0.6203(2) 0.0660(13) Uani 1 1 d .
C14 C 0.5952(4) 0.3355(2) 0.8237(3) 0.0333(9) Uani 1 1 d .
H14A H 0.5767 0.3304 0.8754 0.040 Uiso 1 1 calc R
H14B H 0.6043 0.3846 0.8140 0.040 Uiso 1 1 calc R
O2 O -0.0468(3) 0.19272(19) 0.8893(2) 0.0443(8) Uani 1 1 d .
C7 C 0.0637(5) 0.2824(3) 0.6815(3) 0.0464(12) Uani 1 1 d .
C4 C 0.0421(5) 0.1239(3) 0.7938(3) 0.0395(10) Uani 1 1 d .
H4A H 0.1027 0.0860 0.7982 0.047 Uiso 1 1 calc R
H4B H -0.0238 0.1108 0.7575 0.047 Uiso 1 1 calc R
N4 N 0.1077(4) 0.1856(2) 0.7679(2) 0.0356(8) Uani 1 1 d .
O1W O 0.0291(5) -0.0819(3) 0.9176(3) 0.0682(13) Uani 1 1 d .
C18 C 0.4595(6) 0.1063(3) 0.6230(3) 0.0454(12) Uani 1 1 d .
C23 C 0.3329(6) 0.1321(3) 0.4841(3) 0.0485(13) Uani 1 1 d .
C16 C 0.3606(5) 0.0546(3) 0.7246(3) 0.0414(11) Uani 1 1 d .
H16A H 0.2949 0.0280 0.7427 0.050 Uiso 1 1 calc R
C24 C 0.3056(5) 0.1059(3) 0.4148(3) 0.0478(12) Uani 1 1 d .
H24A H 0.3588 0.0728 0.3951 0.057 Uiso 1 1 calc R
C17 C 0.3606(6) 0.0673(3) 0.6502(3) 0.0478(12) Uani 1 1 d .
H17A H 0.2960 0.0501 0.6187 0.057 Uiso 1 1 calc R
C20 C 0.5422(5) 0.1190(3) 0.7458(3) 0.0408(10) Uani 1 1 d .
H20A H 0.6032 0.1381 0.7784 0.049 Uiso 1 1 calc R
C6 C 0.0879(5) 0.2067(3) 0.6913(2) 0.0421(11) Uani 1 1 d .
H6A H 0.0159 0.1813 0.6698 0.050 Uiso 1 1 calc R
H6B H 0.1627 0.1942 0.6646 0.050 Uiso 1 1 calc R
C22 C 0.2474(6) 0.1792(3) 0.5118(3) 0.0505(13) Uani 1 1 d .
H22A H 0.2618 0.1982 0.5585 0.061 Uiso 1 1 calc R
C19 C 0.5490(6) 0.1332(3) 0.6718(3) 0.0497(13) Uani 1 1 d .
H19A H 0.6142 0.1610 0.6550 0.060 Uiso 1 1 calc R
C5 C -0.0178(4) 0.1344(3) 0.8670(3) 0.0354(10) Uani 1 1 d .
O1 O -0.0397(4) 0.07933(19) 0.9025(2) 0.0483(9) Uani 1 1 d .
O6 O 0.3322(3) 0.01554(18) 0.9338(2) 0.0419(8) Uani 1 1 d .
O8 O 0.6165(3) 0.08764(17) 0.92542(18) 0.0372(7) Uani 1 1 d .
O7 O 0.7300(3) 0.14670(18) 1.0083(2) 0.0413(8) Uani 1 1 d .
C11 C 0.6250(4) 0.1324(2) 0.9751(2) 0.0301(8) Uani 1 1 d .
C10 C 0.5129(4) 0.1729(2) 1.0013(2) 0.0299(8) Uani 1 1 d .
H10A H 0.5049 0.1642 1.0536 0.036 Uiso 1 1 calc R
H10B H 0.5301 0.2219 0.9953 0.036 Uiso 1 1 calc R
O11 O 0.8137(3) 0.3268(2) 0.8507(2) 0.0485(9) Uani 1 1 d .
O12 O 0.7327(4) 0.2524(2) 0.7679(2) 0.0522(9) Uani 1 1 d .
C15 C 0.7219(5) 0.3008(2) 0.8112(3) 0.0366(10) Uani 1 1 d .
O10 O 0.4716(4) 0.44094(17) 0.63929(17) 0.0409(8) Uani 1 1 d .
C13 C 0.4428(4) 0.4144(2) 0.7012(2) 0.0336(9) Uani 1 1 d .
O9 O 0.3981(4) 0.4451(2) 0.7533(2) 0.0509(9) Uani 1 1 d .
N8 N 0.1159(4) 0.1747(2) 0.4000(2) 0.0412(9) Uani 1 1 d .
C25 C 0.1995(5) 0.1288(3) 0.3746(3) 0.0456(12) Uani 1 1 d .
H25A H 0.1851 0.1114 0.3273 0.055 Uiso 1 1 calc R
C21 C 0.1403(5) 0.1978(3) 0.4694(3) 0.0463(12) Uani 1 1 d .
H21A H 0.0820 0.2279 0.4898 0.056 Uiso 1 1 calc R
O2W O 0.7780(6) 0.2410(3) 0.6140(3) 0.0853(16) Uani 1 1 d .
O3W O -0.1824(10) 0.0252(6) 0.7285(8) 0.206(6) Uani 1 1 d .
O5W O 0.1601(18) -0.0487(9) 0.5625(8) 0.289(11) Uani 1 1 d .
O6W O 0.1669(15) -0.1019(10) 0.4229(11) 0.291(10) Uani 1 1 d .
O4W O 0.2127(15) -0.0775(8) 0.7993(8) 0.222(6) Uani 1 1 d U

loop_
_atom_site_aniso_label
_atom_site_aniso_U_11
_atom_site_aniso_U_22
_atom_site_aniso_U_33
_atom_site_aniso_U_23
_atom_site_aniso_U_13
_atom_site_aniso_U_12
Zn1 0.0387(3) 0.0268(3) 0.0245(2) -0.00080(17) 0.0050(2) 0.00176(19)
Zn2 0.0369(3) 0.0408(3) 0.0393(3) 0.0061(2) 0.0034(2) 0.0035(2)
Zn3 0.0352(3) 0.0354(3) 0.0475(3) -0.0048(2) 0.0089(2) -0.0012(2)
S1 0.0553(9) 0.1094(14) 0.0328(6) 0.0174(8) 0.0091(6) 0.0156(9)
O5 0.0367(17) 0.0345(17) 0.051(2) 0.0038(15) 0.0165(15) -0.0010(14)
N1 0.0271(16) 0.0299(17) 0.0283(16) 0.0068(14) 0.0016(13) -0.0010(13)
N6 0.0349(19) 0.0312(18) 0.0293(17) 0.0078(14) 0.0017(14) -0.0047(15)
C2 0.0281(19) 0.0242(18) 0.0247(18) 0.0042(14) 0.0042(15) 0.0024(15)
N2 0.0309(18) 0.0314(18) 0.0268(16) 0.0088(14) 0.0009(14) -0.0032(14)
N3 0.0285(17) 0.0293(17) 0.0270(16) 0.0075(14) 0.0003(13) -0.0011(14)
N7 0.042(2) 0.0308(19) 0.0298(18) 0.0019(14) 0.0057(15) 0.0026(15)
C8 0.036(2) 0.030(2) 0.0268(19) 0.0066(16) 0.0071(17) 0.0007(17)
N5 0.0299(17) 0.0327(18) 0.0268(16) 0.0094(14) 0.0020(14) -0.0002(14)
C3 0.0265(19) 0.0258(19) 0.0274(18) 0.0043(15) 0.0040(15) 0.0021(15)
C1 0.0279(19) 0.0284(19) 0.0274(19) 0.0038(15) 0.0012(15) 0.0004(15)
O4 0.055(2) 0.059(2) 0.046(2) 0.0187(18) 0.0077(17) 0.0104(19)
C9 0.034(2) 0.031(2) 0.031(2) 0.0051(17) 0.0061(17) 0.0022(17)
C12 0.043(2) 0.033(2) 0.0267(19) 0.0066(17) 0.0069(17) -0.0035(18)
O3 0.071(3) 0.086(3) 0.042(2) 0.030(2) 0.013(2) 0.014(2)
C14 0.032(2) 0.033(2) 0.035(2) 0.0039(17) 0.0038(17) -0.0069(17)
O2 0.0436(19) 0.044(2) 0.0466(19) 0.0073(16) 0.0126(16) 0.0019(15)
C7 0.038(2) 0.066(4) 0.036(2) 0.015(2) 0.001(2) 0.002(2)
C4 0.036(2) 0.044(3) 0.038(2) 0.000(2) -0.0014(19) -0.015(2)
N4 0.0328(19) 0.046(2) 0.0278(17) 0.0105(16) -0.0038(14) -0.0115(16)
O1W 0.062(3) 0.069(3) 0.072(3) -0.025(2) -0.021(2) 0.019(2)
C18 0.057(3) 0.049(3) 0.030(2) 0.006(2) 0.004(2) 0.003(2)
C23 0.050(3) 0.061(3) 0.035(2) 0.012(2) 0.008(2) 0.002(3)
C16 0.044(3) 0.047(3) 0.034(2) 0.005(2) 0.001(2) -0.006(2)
C24 0.047(3) 0.046(3) 0.050(3) -0.002(2) 0.001(2) 0.009(2)
C17 0.054(3) 0.057(3) 0.033(2) 0.003(2) -0.003(2) -0.005(2)
C20 0.045(3) 0.040(2) 0.038(2) 0.005(2) 0.002(2) -0.005(2)
C6 0.042(3) 0.059(3) 0.024(2) 0.003(2) -0.0036(18) -0.008(2)
C22 0.055(3) 0.063(4) 0.034(2) 0.005(2) 0.005(2) 0.004(3)
C19 0.053(3) 0.055(3) 0.042(3) 0.014(2) 0.013(2) -0.009(3)
C5 0.027(2) 0.040(2) 0.040(2) 0.0080(19) -0.0011(17) -0.0045(17)
O1 0.050(2) 0.043(2) 0.053(2) 0.0110(17) 0.0159(17) -0.0055(16)
O6 0.0481(19) 0.0333(17) 0.0457(19) -0.0061(14) 0.0199(15) -0.0045(14)
O8 0.0354(16) 0.0394(18) 0.0367(16) -0.0077(14) 0.0014(13) 0.0011(13)
O7 0.0317(16) 0.0398(18) 0.052(2) -0.0083(15) -0.0021(14) 0.0003(13)
C11 0.032(2) 0.029(2) 0.0287(19) 0.0008(16) 0.0022(16) -0.0007(16)
C10 0.032(2) 0.031(2) 0.0268(19) 0.0022(16) -0.0003(16) 0.0031(16)
O11 0.0337(17) 0.054(2) 0.057(2) -0.0070(18) -0.0053(16) 0.0030(16)
O12 0.056(2) 0.046(2) 0.055(2) -0.0069(18) 0.0110(18) 0.0022(18)
C15 0.039(2) 0.032(2) 0.039(2) 0.0061(18) 0.0065(19) -0.0014(18)
O10 0.065(2) 0.0309(16) 0.0274(15) 0.0065(13) 0.0024(15) -0.0095(15)
C13 0.037(2) 0.035(2) 0.029(2) 0.0058(17) 0.0010(17) -0.0046(18)
O9 0.064(2) 0.044(2) 0.046(2) 0.0048(16) 0.0188(18) 0.0118(18)
N8 0.042(2) 0.040(2) 0.042(2) 0.0011(17) 0.0072(17) -0.0023(18)
C25 0.053(3) 0.042(3) 0.042(3) -0.004(2) 0.006(2) 0.005(2)
C21 0.050(3) 0.049(3) 0.040(3) 0.003(2) 0.008(2) 0.002(2)
O2W 0.095(4) 0.083(4) 0.078(4) 0.012(3) 0.003(3) -0.012(3)
O3W 0.121(7) 0.175(10) 0.325(17) -0.106(11) 0.048(9) -0.083(7)
O5W 0.37(2) 0.284(18) 0.199(13) 0.109(13) -0.104(14) -0.215(17)
O6W 0.212(15) 0.30(2) 0.37(3) -0.161(19) 0.038(16) 0.006(14)
O4W 0.249(9) 0.219(9) 0.203(9) -0.028(7) 0.061(8) -0.033(8)

loop_
_atom_type_symbol
_atom_type_description
_atom_type_scat_dispersion_real
_atom_type_scat_dispersion_imag
_atom_type_scat_source
C C 0.0033 0.0016 'International Tables Vol C Tables 4.2.6.8 and 6.1.1.4'
H H 0.0000 0.0000 'International Tables Vol C Tables 4.2.6.8 and 6.1.1.4'
N N 0.0061 0.0033 'International Tables Vol C Tables 4.2.6.8 and 6.1.1.4'
O O 0.0106 0.0060 'International Tables Vol C Tables 4.2.6.8 and 6.1.1.4'
S S 0.1246 0.1234 'International Tables Vol C Tables 4.2.6.8 and 6.1.1.4'
Zn Zn 0.2839 1.4301 'International Tables Vol C Tables 4.2.6.8 and 6.1.1.4'

loop_
_geom_angle_atom_site_label_1
_geom_angle_atom_site_label_2
_geom_angle_atom_site_label_3
_geom_angle
_geom_angle_site_symmetry_1
_geom_angle_site_symmetry_3
O10 Zn1 O6 95.15(15) 2_646 .
O10 Zn1 O8 109.24(15) 2_646 .
O6 Zn1 O8 114.89(15) . .
O10 Zn1 N7 107.26(14) 2_646 .
O6 Zn1 N7 120.68(16) . .
O8 Zn1 N7 108.16(16) . .
O11 Zn2 O4 102.32(17) 1_455 .
O11 Zn2 O2 100.03(16) 1_455 .
O4 Zn2 O2 142.63(17) . .
O11 Zn2 N8 108.48(16) 1_455 4_566
O4 Zn2 N8 102.26(18) . 4_566
O2 Zn2 N8 98.51(17) . 4_566
O1 Zn3 O7 122.83(17) 3_557 3_657
O1 Zn3 O5 94.77(15) 3_557 .
O7 Zn3 O5 118.40(14) 3_657 .
O1 Zn3 O1W 113.9(2) 3_557 .
O7 Zn3 O1W 103.83(17) 3_657 .
O5 Zn3 O1W 101.59(19) . .
C18 S1 C23 106.4(3) . .
C9 O5 Zn3 125.0(3) . .
C1 N1 C2 112.9(3) . .
C3 N6 C12 122.3(4) . .
C3 N6 C14 121.0(3) . .
C12 N6 C14 116.7(4) . .
N3 C2 N1 127.3(4) . .
N3 C2 N5 117.1(4) . .
N1 C2 N5 115.6(4) . .
C1 N2 C3 113.8(3) . .
C2 N3 C3 113.6(3) . .
C20 N7 C16 117.4(4) . .
C20 N7 Zn1 119.1(3) . .
C16 N7 Zn1 121.6(3) . .
N5 C8 C9 115.6(4) . .
C2 N5 C10 119.5(3) . .
C2 N5 C8 118.7(3) . .
C10 N5 C8 119.9(3) . .
N2 C3 N6 118.7(4) . .
N2 C3 N3 125.2(4) . .
N6 C3 N3 116.1(4) . .
N2 C1 N1 127.1(4) . .
N2 C1 N4 117.8(4) . .
N1 C1 N4 115.0(4) . .
C7 O4 Zn2 126.4(4) . .
O6 C9 O5 123.0(4) . .
O6 C9 C8 123.6(4) . .
O5 C9 C8 113.4(4) . .
N6 C12 C13 114.2(4) . .
N6 C14 C15 116.5(4) . .
C5 O2 Zn2 124.5(3) . .
O3 C7 O4 123.9(6) . .
O3 C7 C6 116.7(5) . .
O4 C7 C6 119.4(4) . .
N4 C4 C5 113.2(4) . .
C1 N4 C4 117.0(4) . .
C1 N4 C6 116.8(4) . .
C4 N4 C6 119.0(4) . .
C19 C18 C17 118.6(5) . .
C19 C18 S1 118.3(4) . .
C17 C18 S1 122.7(4) . .
C24 C23 C22 117.3(5) . .
C24 C23 S1 118.9(4) . .
C22 C23 S1 123.0(5) . .
N7 C16 C17 123.3(5) . .
C23 C24 C25 120.1(5) . .
C16 C17 C18 118.4(5) . .
N7 C20 C19 122.3(5) . .
N4 C6 C7 113.9(4) . .
C21 C22 C23 119.4(5) . .
C18 C19 C20 119.8(5) . .
O2 C5 O1 122.8(5) . .
O2 C5 C4 121.8(4) . .
O1 C5 C4 115.3(5) . .
C5 O1 Zn3 122.2(4) . 3_557
C9 O6 Zn1 136.1(3) . .
C11 O8 Zn1 136.0(3) . .
C11 O7 Zn3 113.5(3) . 3_657
O8 C11 O7 122.0(4) . .
O8 C11 C10 123.6(4) . .
O7 C11 C10 114.3(4) . .
N5 C10 C11 114.5(4) . .
C15 O11 Zn2 111.7(3) . 1_655
O12 C15 O11 124.7(5) . .
O12 C15 C14 122.5(5) . .
O11 C15 C14 112.8(4) . .
C13 O10 Zn1 124.2(3) . 2_656
O9 C13 O10 126.6(5) . .
O9 C13 C12 120.7(4) . .
O10 C13 C12 112.7(4) . .
C25 N8 C21 115.9(5) . .
C25 N8 Zn2 122.0(4) . 4_565
C21 N8 Zn2 121.3(4) . 4_565
N8 C25 C24 123.6(5) . .
N8 C21 C22 123.5(5) . .

loop_
_geom_bond_atom_site_label_1
_geom_bond_atom_site_label_2
_geom_bond_distance
_geom_bond_site_symmetry_2
Zn1 O10 1.948(3) 2_646
Zn1 O6 1.952(3) .
Zn1 O8 1.962(3) .
Zn1 N7 2.015(4) .
Zn2 O11 1.962(4) 1_455
Zn2 O4 1.985(4) .
Zn2 O2 2.007(4) .
Zn2 N8 2.055(5) 4_566
Zn3 O1 1.928(4) 3_557
Zn3 O7 1.947(3) 3_657
Zn3 O5 1.956(3) .
Zn3 O1W 1.967(4) .
S1 C18 1.779(5) .
S1 C23 1.777(6) .
O5 C9 1.260(5) .
N1 C1 1.339(5) .
N1 C2 1.337(5) .
N6 C3 1.345(5) .
N6 C12 1.451(5) .
N6 C14 1.454(6) .
C2 N3 1.334(5) .
C2 N5 1.365(5) .
N2 C1 1.332(5) .
N2 C3 1.350(5) .
N3 C3 1.353(5) .
N7 C20 1.344(6) .
N7 C16 1.342(6) .
C8 N5 1.460(5) .
C8 C9 1.505(6) .
N5 C10 1.449(6) .
C1 N4 1.382(5) .
O4 C7 1.279(7) .
C9 O6 1.255(5) .
C12 C13 1.529(6) .
O3 C7 1.242(6) .
C14 C15 1.513(6) .
O2 C5 1.239(6) .
C7 C6 1.491(8) .
C4 N4 1.462(6) .
C4 C5 1.505(7) .
N4 C6 1.456(5) .
C18 C19 1.366(8) .
C18 C17 1.389(8) .
C23 C24 1.375(8) .
C23 C22 1.386(8) .
C16 C17 1.375(7) .
C24 C25 1.379(8) .
C20 C19 1.376(7) .
C22 C21 1.382(8) .
C5 O1 1.269(6) .
O1 Zn3 1.928(4) 3_557
O8 C11 1.250(5) .
O7 C11 1.264(5) .
O7 Zn3 1.947(3) 3_657
C11 C10 1.504(6) .
O11 C15 1.280(6) .
O11 Zn2 1.962(4) 1_655
O12 C15 1.228(6) .
O10 C13 1.282(5) .
O10 Zn1 1.948(3) 2_656
C13 O9 1.225(6) .
N8 C25 1.340(7) .
N8 C21 1.352(7) .
N8 Zn2 2.055(4) 4_565
